data_1523468
loop_
_publ_author_name
'Dommann, A.'
'Fischer, P.'
'Hulliger, F.'
'Siegrist, T.'

_publ_section_title
;
 The magnetic structure of U Ir
;
_journal_name_full 'Journal of Magnetism and Magnetic Materials'
_journal_page_first 323
_journal_page_last 330
_journal_volume 67
_journal_year 1987
_chemical_formula_sum 'Ir U'
_space_group_IT_number 4
_symmetry_space_group_name_Hall 'P 2yb'
_symmetry_space_group_name_H-M 'P 1 21 1'
_cell_angle_alpha 90
_cell_angle_beta 98.93
_cell_angle_gamma 90
_cell_formula_units_Z 8
_cell_length_a 5.62
_cell_length_b 10.59
_cell_length_c 5.598
_cell_volume 329.131
_citation_journal_id_ASTM JMMMDC
_cod_data_source_file Dommann_JMMMDC_1987_829.cif
_cod_data_source_block Ir1U1
_cod_original_formula_sum 'Ir1 U1'
_cod_database_code 1523468

loop_
_symmetry_equiv_pos_as_xyz
x,y,z
-x,y+1/2,-z

loop_
_atom_site_label
_atom_site_type_symbol
_atom_site_fract_x
_atom_site_fract_y
_atom_site_fract_z
_atom_site_occupancy
_atom_site_U_iso_or_equiv
Ir4 Ir 0.358 0.451 0.852 1 0.0
U1 U 0.115 0 0.133 1 0.0
U4 U 0.4 0.738 0.836 1 0.0
Ir1 Ir 0.08 0.271 0.097 1 0.0
U2 U 0.623 0.001 0.688 1 0.0
U3 U 0.863 0.718 0.402 1 0.0
Ir3 Ir 0.882 0.454 0.395 1 0.0
Ir2 Ir 0.603 0.246 0.662 1 0.0
